data_4308850
loop_
_publ_author_name
'Florian Gross'
'Heinrich Vahrenkamp'

_publ_section_title
;
Zinc Complex Chemistry of N,N,O Ligands Providing a Hydrophobic Cavity
;
_journal_name_full 'Inorganic Chemistry'
_journal_page_first 3321
_journal_page_last 3329
_journal_paper_doi 10.1021/ic050042u
_journal_volume 44
_journal_year 2005
_chemical_formula_moiety 'C39 H44 Cl N3 O6 Zn'
_chemical_formula_sum 'C39 H44 Cl N3 O6 Zn'
_chemical_formula_weight 751.64
_chemical_melting_point 555
_chemical_name_common tbuL(pyph)2Zn
_chemical_name_systematic
; 
 Bis(6-Phenyl-2-picolyl)(2-hydroxy-3,5-di-tert-butyl-benzyl)amin-
zink-perchlorat  
;
_space_group_IT_number 14
_symmetry_cell_setting monoclinic
_symmetry_space_group_name_Hall '-P 2ybc'
_symmetry_space_group_name_H-M 'P 1 21/c 1'
_atom_sites_solution_hydrogens geom
_atom_sites_solution_primary patterson
_atom_sites_solution_secondary difmap
_audit_creation_method SHELXL-97
_cell_angle_alpha 90.00
_cell_angle_beta 112.659(4)
_cell_angle_gamma 90.00
_cell_formula_units_Z 4
_cell_length_a 21.658(4)
_cell_length_b 10.2571(18)
_cell_length_c 17.680(3)
_cell_measurement_temperature 248(2)
_cell_volume 3624.4(11)
_computing_cell_refinement 'Bruker SMART'
_computing_data_collection 'Bruker SMART'
_computing_data_reduction 'Bruker SHELXTL'
_computing_molecular_graphics 'Bruker SHELXTL'
_computing_publication_material 'Bruker SHELXTL'
_computing_structure_refinement 'SHELXL-97 (Sheldrick, 1997)'
_computing_structure_solution 'SHELXS-97 (Sheldrick, 1990)'
_diffrn_ambient_temperature 248(2)
_diffrn_measured_fraction_theta_full 0.908
_diffrn_measured_fraction_theta_max 0.908
_diffrn_measurement_device_type 'CCD area detector'
_diffrn_measurement_method 'phi and omega scans'
_diffrn_radiation_monochromator graphite
_diffrn_radiation_source 'fine-focus sealed tube'
_diffrn_radiation_type MoK\a
_diffrn_radiation_wavelength 0.71073
_diffrn_reflns_av_R_equivalents 0.0266
_diffrn_reflns_av_sigmaI/netI 0.0299
_diffrn_reflns_limit_h_max 27
_diffrn_reflns_limit_h_min -28
_diffrn_reflns_limit_k_max 13
_diffrn_reflns_limit_k_min -13
_diffrn_reflns_limit_l_max 23
_diffrn_reflns_limit_l_min -23
_diffrn_reflns_number 31587
_diffrn_reflns_theta_full 28.89
_diffrn_reflns_theta_max 28.89
_diffrn_reflns_theta_min 2.04
_exptl_absorpt_coefficient_mu 0.802
_exptl_absorpt_correction_type none
_exptl_crystal_colour colorless
_exptl_crystal_density_diffrn 1.374
_exptl_crystal_density_meas ?
_exptl_crystal_density_method .
_exptl_crystal_description isometric
_exptl_crystal_F_000 1568
_exptl_crystal_size_max 0.400
_exptl_crystal_size_mid 0.200
_exptl_crystal_size_min 0.100
_refine_diff_density_max 0.688
_refine_diff_density_min -0.481
_refine_diff_density_rms 0.068
_refine_ls_extinction_method none
_refine_ls_goodness_of_fit_ref 1.075
_refine_ls_hydrogen_treatment 'riding model'
_refine_ls_matrix_type full
_refine_ls_number_parameters 470
_refine_ls_number_reflns 8647
_refine_ls_number_restraints 0
_refine_ls_restrained_S_all 1.075
_refine_ls_R_factor_all 0.0715
_refine_ls_R_factor_gt 0.0477
_refine_ls_shift/su_max 0.002
_refine_ls_shift/su_mean 0.000
_refine_ls_structure_factor_coef Fsqd
_refine_ls_weighting_details 'calc w=1/[\s^2^(Fo^2^)+(0.0827P)^2^+1.4953P] where P=(Fo^2^+2Fc^2^)/3'
_refine_ls_weighting_scheme calc
_refine_ls_wR_factor_gt 0.1357
_refine_ls_wR_factor_ref 0.1529
_reflns_number_gt 6193
_reflns_number_total 8647
_reflns_threshold_expression >2sigma(I)
_cod_data_source_file ic050042usi20050112_050420_3.cif
_cod_data_source_block flordm
_cod_depositor_comments
;
The following automatic conversions were performed:
_chemical_melting_point value '555 K' changed to '555' - value should
be numeric, i.e.'FLOAT or 'INT' without temperature units.
Automatic conversion script
Id: cif_fix_values 1391 2010-09-07 12:51:13Z saulius 

The following automatic conversions were performed:
'_symmetry_cell_setting' value 'Monoclinic' changed to 'monoclinic'
according to '/home/saulius/struct/CIF-dictionaries/cif_core.dic'
dictionary named 'cif_core.dic' version 2.4.1 from
2010-06-29.

'_geom_angle_publ_flag' value 'Y' changed to 'y' according to
'/home/saulius/struct/CIF-dictionaries/cif_core.dic' dictionary named
'cif_core.dic' version 2.4.1 from 2010-06-29 (97
times).

'_geom_bond_publ_flag' value 'Y' changed to 'y' according to
'/home/saulius/struct/CIF-dictionaries/cif_core.dic' dictionary named
'cif_core.dic' version 2.4.1 from 2010-06-29 (57 times).

Automatic conversion script
Id: cif_fix_enum 1527 2010-12-29 10:47:43Z saulius 
;
_cod_original_cell_volume 3624.5(11)
_cod_database_code 4308850

loop_
_symmetry_equiv_pos_as_xyz
'x, y, z'
'-x, y+1/2, -z+1/2'
'-x, -y, -z'
'x, -y-1/2, z-1/2'

loop_
_atom_site_label
_atom_site_type_symbol
_atom_site_fract_x
_atom_site_fract_y
_atom_site_fract_z
_atom_site_U_iso_or_equiv
_atom_site_adp_type
_atom_site_occupancy
_atom_site_symmetry_multiplicity
_atom_site_calc_flag
_atom_site_refinement_flags
_atom_site_disorder_assembly
_atom_site_disorder_group
Zn1 Zn 0.725866(14) 0.40321(3) 0.589852(17) 0.03442(11) Uani 1 1 d . . .
O1 O 0.81430(9) 0.45865(18) 0.64721(11) 0.0414(4) Uani 1 1 d . . .
O2A O 0.5528(6) 0.8044(13) 0.6184(10) 0.076(3) Uani 0.388(15) 1 d P A 1
O3A O 0.4664(7) 0.8806(13) 0.6458(9) 0.128(7) Uani 0.388(15) 1 d P A 1
O2B O 0.5214(8) 0.8413(15) 0.6121(8) 0.177(7) Uani 0.612(15) 1 d P A 2
O3B O 0.4213(4) 0.7865(10) 0.6201(6) 0.146(4) Uani 0.612(15) 1 d P A 2
O4 O 0.51830(19) 0.6920(4) 0.7041(2) 0.1175(13) Uani 1 1 d . A .
O5 O 0.4668(3) 0.6650(6) 0.5656(3) 0.175(2) Uani 1 1 d . A .
O6 O 0.5978(8) 0.5613(13) 0.8288(9) 0.432(8) Uani 1 1 d . . .
N1 N 0.68777(10) 0.4506(2) 0.46878(13) 0.0378(5) Uani 1 1 d . . .
N2 N 0.66043(11) 0.3089(2) 0.62777(13) 0.0395(5) Uani 1 1 d . . .
N3 N 0.67453(11) 0.5661(2) 0.60424(14) 0.0411(5) Uani 1 1 d . . .
C1 C 0.64438(13) 0.5515(3) 0.45373(17) 0.0443(6) Uani 1 1 d . . .
C2 C 0.61720(16) 0.6095(3) 0.3771(2) 0.0592(9) Uani 1 1 d . . .
H2A H 0.5889 0.6810 0.3682 0.071 Uiso 1 1 calc R . .
C3 C 0.63264(18) 0.5601(4) 0.3147(2) 0.0700(10) Uani 1 1 d . . .
H3A H 0.6136 0.5961 0.2625 0.084 Uiso 1 1 calc R . .
C4 C 0.67599(17) 0.4580(4) 0.32918(19) 0.0618(9) Uani 1 1 d . . .
H4B H 0.6868 0.4246 0.2869 0.074 Uiso 1 1 calc R . .
C5 C 0.70416(14) 0.4034(3) 0.40732(17) 0.0442(6) Uani 1 1 d . . .
C6 C 0.75422(14) 0.2975(3) 0.42447(16) 0.0423(6) Uani 1 1 d . . .
C7 C 0.74503(17) 0.1962(4) 0.36849(19) 0.0589(8) Uani 1 1 d . . .
H7A H 0.7053 0.1908 0.3225 0.071 Uiso 1 1 calc R . .
C8 C 0.7945(2) 0.1037(4) 0.3809(2) 0.0674(10) Uani 1 1 d . . .
H8A H 0.7880 0.0370 0.3429 0.081 Uiso 1 1 calc R . .
C9 C 0.85289(19) 0.1097(3) 0.4487(2) 0.0588(8) Uani 1 1 d . . .
H9A H 0.8861 0.0475 0.4567 0.071 Uiso 1 1 calc R . .
C10 C 0.86239(15) 0.2081(3) 0.50512(18) 0.0480(7) Uani 1 1 d . . .
H10A H 0.9020 0.2117 0.5514 0.058 Uiso 1 1 calc R . .
C11 C 0.81359(14) 0.3016(3) 0.49347(16) 0.0402(6) Uani 1 1 d . . .
H11A H 0.8205 0.3676 0.5320 0.048 Uiso 1 1 calc R . .
C12 C 0.62236(14) 0.5908(3) 0.52203(18) 0.0480(7) Uani 1 1 d . . .
H12A H 0.6112 0.6828 0.5169 0.058 Uiso 1 1 calc R . .
H12B H 0.5823 0.5426 0.5164 0.058 Uiso 1 1 calc R . .
C13 C 0.62267(14) 0.3903(3) 0.65195(18) 0.0462(7) Uani 1 1 d . . .
C14 C 0.56702(16) 0.3466(4) 0.6635(2) 0.0636(9) Uani 1 1 d . . .
H14A H 0.5416 0.4032 0.6808 0.076 Uiso 1 1 calc R . .
C15 C 0.54945(18) 0.2160(4) 0.6487(3) 0.0737(11) Uani 1 1 d . . .
H15A H 0.5122 0.1844 0.6567 0.088 Uiso 1 1 calc R . .
C16 C 0.58695(16) 0.1341(4) 0.6225(2) 0.0607(9) Uani 1 1 d . . .
H16A H 0.5744 0.0474 0.6105 0.073 Uiso 1 1 calc R . .
C17 C 0.64364(14) 0.1814(3) 0.61408(17) 0.0442(6) Uani 1 1 d . . .
C18 C 0.69187(18) 0.0990(3) 0.59564(19) 0.0487(7) Uani 1 1 d . . .
C19 C 0.75898(17) 0.1016(3) 0.6490(2) 0.0568(8) Uani 1 1 d . . .
H19A H 0.7722 0.1573 0.6939 0.068 Uiso 1 1 calc R . .
C20 C 0.8063(2) 0.0240(4) 0.6368(3) 0.0718(10) Uani 1 1 d . . .
H20A H 0.8504 0.0237 0.6744 0.086 Uiso 1 1 calc R . .
C21 C 0.7874(3) -0.0510(4) 0.5696(3) 0.0802(12) Uani 1 1 d . . .
H21A H 0.8198 -0.1020 0.5613 0.096 Uiso 1 1 calc R . .
C22 C 0.7241(3) -0.0566(4) 0.5134(3) 0.0811(13) Uani 1 1 d . . .
H22A H 0.7137 -0.1076 0.4666 0.097 Uiso 1 1 calc R . .
C23 C 0.6726(2) 0.0186(3) 0.5274(2) 0.0755(11) Uani 1 1 d . . .
H23A H 0.6280 0.0130 0.4916 0.091 Uiso 1 1 calc R . .
C24 C 0.64622(15) 0.5307(3) 0.66498(19) 0.0491(7) Uani 1 1 d . . .
H24A H 0.6089 0.5876 0.6592 0.059 Uiso 1 1 calc R . .
H24B H 0.6799 0.5413 0.7199 0.059 Uiso 1 1 calc R . .
C25 C 0.78619(13) 0.6503(3) 0.70521(17) 0.0392(6) Uani 1 1 d . . .
C26 C 0.80387(14) 0.7404(2) 0.76928(17) 0.0416(6) Uani 1 1 d . . .
H26A H 0.7736 0.8057 0.7677 0.050 Uiso 1 1 calc R . .
C27 C 0.86530(14) 0.7362(2) 0.83560(16) 0.0389(6) Uani 1 1 d . . .
C28 C 0.90903(13) 0.6381(3) 0.83435(16) 0.0370(5) Uani 1 1 d . . .
H28A H 0.9509 0.6354 0.8769 0.044 Uiso 1 1 calc R . .
C29 C 0.89417(12) 0.5426(2) 0.77308(15) 0.0336(5) Uani 1 1 d . . .
C30 C 0.83065(12) 0.5479(2) 0.70755(15) 0.0342(5) Uani 1 1 d . . .
C31 C 0.72371(13) 0.6756(3) 0.63011(18) 0.0453(7) Uani 1 1 d . . .
H31A H 0.7015 0.7517 0.6404 0.054 Uiso 1 1 calc R . .
H31B H 0.7368 0.6966 0.5849 0.054 Uiso 1 1 calc R . .
C32 C 0.88190(15) 0.8374(3) 0.90470(17) 0.0432(6) Uani 1 1 d . . .
C33 C 0.8328(2) 0.8207(4) 0.9474(2) 0.0706(10) Uani 1 1 d . . .
H33A H 0.7878 0.8300 0.9080 0.106 Uiso 1 1 calc R . .
H33B H 0.8415 0.8861 0.9892 0.106 Uiso 1 1 calc R . .
H33C H 0.8384 0.7358 0.9719 0.106 Uiso 1 1 calc R . .
C34 C 0.95342(19) 0.8229(4) 0.9687(2) 0.0691(10) Uani 1 1 d . . .
H34A H 0.9615 0.8878 1.0106 0.104 Uiso 1 1 calc R . .
H34B H 0.9847 0.8342 0.9427 0.104 Uiso 1 1 calc R . .
H34C H 0.9589 0.7377 0.9929 0.104 Uiso 1 1 calc R . .
C35 C 0.87506(17) 0.9753(3) 0.8698(2) 0.0529(8) Uani 1 1 d . . .
H35A H 0.8306 0.9874 0.8294 0.079 Uiso 1 1 calc R . .
H35B H 0.9069 0.9877 0.8448 0.079 Uiso 1 1 calc R . .
H35C H 0.8833 1.0375 0.9132 0.079 Uiso 1 1 calc R . .
C36 C 0.94554(13) 0.4378(3) 0.77494(17) 0.0413(6) Uani 1 1 d . . .
C37 C 0.96330(16) 0.4497(4) 0.6993(2) 0.0579(8) Uani 1 1 d . . .
H37A H 0.9810 0.5351 0.6979 0.087 Uiso 1 1 calc R . .
H37B H 0.9238 0.4365 0.6507 0.087 Uiso 1 1 calc R . .
H37C H 0.9962 0.3852 0.7019 0.087 Uiso 1 1 calc R . .
C38 C 0.91755(16) 0.3006(3) 0.7779(2) 0.0546(8) Uani 1 1 d . . .
H38A H 0.9500 0.2362 0.7787 0.082 Uiso 1 1 calc R . .
H38B H 0.8772 0.2878 0.7304 0.082 Uiso 1 1 calc R . .
H38C H 0.9081 0.2924 0.8265 0.082 Uiso 1 1 calc R . .
C39 C 1.01078(16) 0.4507(4) 0.8502(2) 0.0637(9) Uani 1 1 d . . .
H39A H 1.0300 0.5350 0.8502 0.096 Uiso 1 1 calc R . .
H39B H 1.0415 0.3842 0.8488 0.096 Uiso 1 1 calc R . .
H39C H 1.0017 0.4409 0.8990 0.096 Uiso 1 1 calc R . .
Cl1 Cl 0.48810(5) 0.75372(9) 0.62793(6) 0.0662(2) Uani 1 1 d . . .

loop_
_atom_site_aniso_label
_atom_site_aniso_U_11
_atom_site_aniso_U_22
_atom_site_aniso_U_33
_atom_site_aniso_U_23
_atom_site_aniso_U_13
_atom_site_aniso_U_12
Zn1 0.02950(17) 0.03382(17) 0.03579(17) -0.00051(11) 0.00800(12) 0.00026(11)
O1 0.0317(9) 0.0433(10) 0.0434(10) -0.0119(8) 0.0082(8) 0.0000(8)
O2A 0.072(6) 0.061(5) 0.098(7) -0.012(4) 0.035(5) -0.015(4)
O3A 0.103(11) 0.113(10) 0.184(12) -0.006(8) 0.073(9) 0.050(8)
O2B 0.196(15) 0.164(13) 0.147(8) 0.019(9) 0.040(10) -0.122(11)
O3B 0.065(5) 0.139(8) 0.213(9) 0.017(6) 0.031(5) 0.033(5)
O4 0.119(3) 0.153(3) 0.086(2) 0.030(2) 0.046(2) 0.030(3)
O5 0.199(5) 0.208(5) 0.108(3) -0.074(3) 0.050(3) -0.136(4)
O6 0.57(2) 0.293(13) 0.443(17) 0.037(12) 0.209(16) 0.010(14)
N1 0.0289(11) 0.0406(11) 0.0366(11) 0.0013(9) 0.0046(9) -0.0013(9)
N2 0.0340(11) 0.0435(12) 0.0382(11) 0.0029(9) 0.0109(9) 0.0011(9)
N3 0.0291(11) 0.0409(12) 0.0469(13) -0.0031(10) 0.0075(9) 0.0019(9)
C1 0.0296(13) 0.0470(15) 0.0445(15) 0.0006(12) 0.0011(11) -0.0013(11)
C2 0.0405(17) 0.061(2) 0.060(2) 0.0174(15) 0.0020(15) 0.0073(14)
C3 0.056(2) 0.096(3) 0.0449(18) 0.0226(18) 0.0052(15) 0.011(2)
C4 0.0503(19) 0.091(3) 0.0360(15) 0.0094(16) 0.0075(13) 0.0048(18)
C5 0.0348(14) 0.0561(17) 0.0355(13) -0.0006(12) 0.0066(11) -0.0065(12)
C6 0.0386(14) 0.0537(16) 0.0351(13) 0.0002(11) 0.0148(11) -0.0033(12)
C7 0.0524(19) 0.078(2) 0.0416(16) -0.0169(15) 0.0128(14) -0.0050(17)
C8 0.070(2) 0.073(2) 0.063(2) -0.0241(18) 0.0298(19) -0.0001(18)
C9 0.062(2) 0.059(2) 0.064(2) -0.0030(15) 0.0329(18) 0.0089(16)
C10 0.0460(16) 0.0541(17) 0.0458(16) 0.0051(13) 0.0197(13) 0.0051(13)
C11 0.0426(15) 0.0444(14) 0.0339(13) 0.0013(11) 0.0152(11) -0.0018(12)
C12 0.0311(14) 0.0473(16) 0.0526(17) -0.0014(13) 0.0019(12) 0.0079(11)
C13 0.0347(15) 0.0550(17) 0.0457(15) 0.0012(12) 0.0120(12) 0.0036(12)
C14 0.0404(17) 0.075(2) 0.081(2) 0.0035(19) 0.0301(17) 0.0062(16)
C15 0.0448(19) 0.075(2) 0.108(3) 0.018(2) 0.036(2) -0.0072(17)
C16 0.0438(18) 0.0550(18) 0.077(2) 0.0121(17) 0.0168(16) -0.0075(15)
C17 0.0396(15) 0.0461(15) 0.0415(14) 0.0077(12) 0.0098(12) -0.0032(12)
C18 0.068(2) 0.0332(13) 0.0499(16) 0.0058(12) 0.0288(15) -0.0059(13)
C19 0.053(2) 0.0558(19) 0.071(2) 0.0007(15) 0.0340(17) -0.0020(14)
C20 0.070(2) 0.064(2) 0.092(3) -0.004(2) 0.043(2) -0.0015(19)
C21 0.095(3) 0.072(3) 0.093(3) -0.007(2) 0.057(3) -0.009(2)
C22 0.134(4) 0.0455(18) 0.073(3) -0.0107(18) 0.050(3) -0.004(2)
C23 0.110(3) 0.0482(19) 0.062(2) 0.0022(16) 0.025(2) -0.007(2)
C24 0.0382(15) 0.0526(17) 0.0562(17) -0.0089(14) 0.0178(13) 0.0072(13)
C25 0.0346(14) 0.0319(12) 0.0465(15) -0.0022(11) 0.0104(11) -0.0016(10)
C26 0.0395(14) 0.0297(12) 0.0531(16) -0.0029(11) 0.0150(12) 0.0025(10)
C27 0.0424(15) 0.0315(12) 0.0420(14) -0.0035(10) 0.0153(12) -0.0040(11)
C28 0.0345(13) 0.0367(12) 0.0369(13) -0.0022(10) 0.0105(10) -0.0047(10)
C29 0.0311(12) 0.0313(12) 0.0375(13) -0.0012(10) 0.0123(10) -0.0023(10)
C30 0.0302(12) 0.0311(11) 0.0394(13) -0.0032(10) 0.0113(10) -0.0028(10)
C31 0.0373(15) 0.0349(13) 0.0530(16) -0.0021(12) 0.0057(12) 0.0036(11)
C32 0.0505(16) 0.0386(14) 0.0418(14) -0.0075(11) 0.0191(12) -0.0036(12)
C33 0.099(3) 0.059(2) 0.072(2) -0.0116(18) 0.053(2) -0.014(2)
C34 0.076(2) 0.060(2) 0.0508(19) -0.0219(16) 0.0017(17) 0.0034(18)
C35 0.067(2) 0.0365(15) 0.0603(19) -0.0129(13) 0.0303(16) -0.0101(14)
C36 0.0294(13) 0.0423(14) 0.0472(15) -0.0084(11) 0.0094(11) -0.0003(11)
C37 0.0395(17) 0.073(2) 0.066(2) -0.0166(17) 0.0253(15) -0.0049(15)
C38 0.0500(18) 0.0363(14) 0.073(2) -0.0048(14) 0.0185(16) 0.0062(13)
C39 0.0386(17) 0.066(2) 0.067(2) -0.0159(17) -0.0015(15) 0.0124(15)
Cl1 0.0601(5) 0.0685(5) 0.0596(5) -0.0032(4) 0.0114(4) 0.0075(4)

loop_
_atom_type_symbol
_atom_type_description
_atom_type_scat_dispersion_real
_atom_type_scat_dispersion_imag
_atom_type_scat_source
C C 0.0033 0.0016 'International Tables Vol C Tables 4.2.6.8 and 6.1.1.4'
H H 0.0000 0.0000 'International Tables Vol C Tables 4.2.6.8 and 6.1.1.4'
N N 0.0061 0.0033 'International Tables Vol C Tables 4.2.6.8 and 6.1.1.4'
O O 0.0106 0.0060 'International Tables Vol C Tables 4.2.6.8 and 6.1.1.4'
Cl Cl 0.1484 0.1585 'International Tables Vol C Tables 4.2.6.8 and 6.1.1.4'
Zn Zn 0.2839 1.4301 'International Tables Vol C Tables 4.2.6.8 and 6.1.1.4'

loop_
_geom_angle_atom_site_label_1
_geom_angle_atom_site_label_2
_geom_angle_atom_site_label_3
_geom_angle
_geom_angle_site_symmetry_1
_geom_angle_site_symmetry_3
_geom_angle_publ_flag
O1 Zn1 N2 131.48(9) . . y
O1 Zn1 N1 114.33(9) . . y
N2 Zn1 N1 114.16(9) . . y
O1 Zn1 N3 99.98(8) . . y
N2 Zn1 N3 82.41(9) . . y
N1 Zn1 N3 85.27(9) . . y
C30 O1 Zn1 122.45(16) . . y
C1 N1 C5 119.4(2) . . y
C1 N1 Zn1 111.03(18) . . y
C5 N1 Zn1 129.27(19) . . y
C13 N2 C17 120.1(2) . . y
C13 N2 Zn1 113.28(19) . . y
C17 N2 Zn1 125.1(2) . . y
C24 N3 C12 112.6(2) . . y
C24 N3 C31 114.2(2) . . y
C12 N3 C31 110.9(2) . . y
C24 N3 Zn1 106.51(17) . . y
C12 N3 Zn1 105.07(17) . . y
C31 N3 Zn1 106.89(16) . . y
N1 C1 C2 121.4(3) . . y
N1 C1 C12 117.1(2) . . y
C2 C1 C12 121.3(3) . . y
C3 C2 C1 119.0(3) . . y
C4 C3 C2 119.9(3) . . y
C3 C4 C5 120.1(3) . . y
N1 C5 C4 120.1(3) . . y
N1 C5 C6 119.6(2) . . y
C4 C5 C6 120.2(3) . . y
C11 C6 C7 118.4(3) . . y
C11 C6 C5 120.9(3) . . y
C7 C6 C5 120.5(3) . . y
C8 C7 C6 120.6(3) . . y
C9 C8 C7 120.3(3) . . y
C8 C9 C10 119.8(3) . . y
C9 C10 C11 120.5(3) . . y
C10 C11 C6 120.3(3) . . y
N3 C12 C1 112.5(2) . . y
N2 C13 C14 121.3(3) . . y
N2 C13 C24 115.3(2) . . y
C14 C13 C24 123.5(3) . . y
C13 C14 C15 118.7(3) . . y
C16 C15 C14 120.0(3) . . y
C15 C16 C17 119.3(3) . . y
N2 C17 C16 120.6(3) . . y
N2 C17 C18 115.4(2) . . y
C16 C17 C18 123.9(3) . . y
C23 C18 C19 119.1(3) . . y
C23 C18 C17 122.1(3) . . y
C19 C18 C17 118.8(3) . . y
C20 C19 C18 121.8(3) . . y
C21 C20 C19 118.6(4) . . y
C20 C21 C22 123.6(4) . . y
C21 C22 C23 118.7(4) . . y
C18 C23 C22 118.0(4) . . y
N3 C24 C13 109.5(2) . . y
C26 C25 C30 119.8(2) . . y
C26 C25 C31 118.2(2) . . y
C30 C25 C31 121.5(2) . . y
C27 C26 C25 122.4(2) . . y
C28 C27 C26 116.4(2) . . y
C28 C27 C32 123.4(2) . . y
C26 C27 C32 120.2(2) . . y
C27 C28 C29 124.3(2) . . y
C28 C29 C30 117.8(2) . . y
C28 C29 C36 121.5(2) . . y
C30 C29 C36 120.7(2) . . y
O1 C30 C25 120.9(2) . . y
O1 C30 C29 119.9(2) . . y
C25 C30 C29 119.2(2) . . y
N3 C31 C25 115.6(2) . . y
C35 C32 C33 108.9(3) . . y
C35 C32 C34 107.5(3) . . y
C33 C32 C34 108.7(3) . . y
C35 C32 C27 110.4(2) . . y
C33 C32 C27 108.8(2) . . y
C34 C32 C27 112.4(2) . . y
C39 C36 C37 107.1(3) . . y
C39 C36 C29 112.1(2) . . y
C37 C36 C29 110.4(2) . . y
C39 C36 C38 107.1(3) . . y
C37 C36 C38 109.7(3) . . y
C29 C36 C38 110.4(2) . . y
O2B Cl1 O5 110.1(8) . . y
O2B Cl1 O4 116.4(7) . . y
O5 Cl1 O4 111.2(3) . . y
O2B Cl1 O3B 117.2(8) . . y
O5 Cl1 O3B 93.6(5) . . y
O4 Cl1 O3B 106.1(4) . . y
O2B Cl1 O3A 70.7(9) . . y
O5 Cl1 O3A 137.1(7) . . y
O4 Cl1 O3A 105.3(6) . . y
O3B Cl1 O3A 54.3(5) . . y
O2B Cl1 O2A 28.1(10) . . y
O5 Cl1 O2A 100.0(6) . . y
O4 Cl1 O2A 98.5(6) . . y
O3B Cl1 O2A 145.3(6) . . y
O3A Cl1 O2A 96.0(8) . . y

loop_
_geom_bond_atom_site_label_1
_geom_bond_atom_site_label_2
_geom_bond_distance
_geom_bond_site_symmetry_2
_geom_bond_publ_flag
Zn1 O1 1.8772(18) . y
Zn1 N2 2.031(2) . y
Zn1 N1 2.034(2) . y
Zn1 N3 2.076(2) . y
O1 C30 1.345(3) . y
O2A Cl1 1.564(14) . y
O3A Cl1 1.459(10) . y
O2B Cl1 1.250(11) . y
O3B Cl1 1.440(7) . y
O4 Cl1 1.402(3) . y
O5 Cl1 1.364(4) . y
N1 C1 1.354(4) . y
N1 C5 1.355(4) . y
N2 C13 1.349(4) . y
N2 C17 1.355(4) . y
N3 C24 1.472(4) . y
N3 C12 1.479(3) . y
N3 C31 1.494(3) . y
C1 C2 1.386(4) . y
C1 C12 1.514(4) . y
C2 C3 1.367(5) . y
C3 C4 1.364(5) . y
C4 C5 1.394(4) . y
C5 C6 1.482(4) . y
C6 C11 1.391(4) . y
C6 C7 1.395(4) . y
C7 C8 1.384(5) . y
C8 C9 1.369(5) . y
C9 C10 1.378(4) . y
C10 C11 1.382(4) . y
C13 C14 1.373(4) . y
C13 C24 1.515(4) . y
C14 C15 1.389(6) . y
C15 C16 1.368(5) . y
C16 C17 1.381(4) . y
C17 C18 1.475(4) . y
C18 C23 1.386(5) . y
C18 C19 1.395(5) . y
C19 C20 1.378(5) . y
C20 C21 1.340(6) . y
C21 C22 1.350(6) . y
C22 C23 1.454(6) . y
C25 C26 1.396(4) . y
C25 C30 1.415(4) . y
C25 C31 1.509(4) . y
C26 C27 1.395(4) . y
C27 C28 1.388(4) . y
C27 C32 1.537(4) . y
C28 C29 1.402(4) . y
C29 C30 1.418(3) . y
C29 C36 1.539(4) . y
C32 C35 1.528(4) . y
C32 C33 1.533(4) . y
C32 C34 1.533(4) . y
C36 C39 1.529(4) . y
C36 C37 1.532(4) . y
C36 C38 1.541(4) . y

loop_
_cod_changelog_entry_id
_cod_changelog_entry_author
_cod_changelog_entry_date
_cod_changelog_entry_text
1 'Vaitkus, Antanas' 2024-11-15T14:40:08+02:00
;
 Removed multiple data items that had the 'Y' placeholder value.
;
